data_1504714
loop_
_publ_author_name
'Ohashi, Maki'
'Nakatani, Keisuke'
'Maeda, Hajime'
'Mizuno, Kazuhiko'

_publ_section_title
;
 Photochemical monoalkylation of propanedinitrile by electron-rich
 alkenes.
;
_journal_issue 13
_journal_name_full 'Organic letters'
_journal_page_first 2741
_journal_page_last 2743
_journal_paper_doi 10.1021/ol800862x
_journal_volume 10
_journal_year 2008
_chemical_formula_moiety 'C17 H14 N2 '
_chemical_formula_sum 'C17 H14 N2'
_chemical_formula_weight 246.31
_space_group_IT_number 14
_symmetry_cell_setting monoclinic
_symmetry_Int_Tables_number 14
_symmetry_space_group_name_Hall '-P 2ybc'
_symmetry_space_group_name_H-M 'P 1 21/c 1'
_cell_angle_alpha 90.0000
_cell_angle_beta 112.639(3)
_cell_angle_gamma 90.0000
_cell_formula_units_Z 4
_cell_length_a 6.8830(8)
_cell_length_b 23.231(3)
_cell_length_c 9.5793(13)
_cell_measurement_reflns_used 7381
_cell_measurement_temperature 296.1
_cell_measurement_theta_max 27.4
_cell_measurement_theta_min 3.1
_cell_volume 1413.7(3)
_computing_cell_refinement PROCESS-AUTO
_computing_data_collection PROCESS-AUTO
_computing_data_reduction CrystalStructure
_computing_publication_material 'CrystalStructure 3.8'
_computing_structure_refinement CRYSTALS
_computing_structure_solution SIR92
_diffrn_detector_area_resol_mean 10.00
_diffrn_measured_fraction_theta_full 0.987
_diffrn_measured_fraction_theta_max 0.987
_diffrn_measurement_device_type 'Rigaku RAXIS-RAPID'
_diffrn_measurement_method \w
_diffrn_radiation_type 'Mo K\a'
_diffrn_radiation_wavelength 0.71075
_diffrn_reflns_av_R_equivalents 0.082
_diffrn_reflns_limit_h_max 8
_diffrn_reflns_limit_h_min 0
_diffrn_reflns_limit_k_max 30
_diffrn_reflns_limit_k_min 0
_diffrn_reflns_limit_l_max 11
_diffrn_reflns_limit_l_min -12
_diffrn_reflns_number 3189
_diffrn_reflns_theta_full 27.46
_diffrn_reflns_theta_max 27.46
_exptl_absorpt_coefficient_mu 0.069
_exptl_absorpt_correction_type none
_exptl_crystal_colour colorless
_exptl_crystal_density_diffrn 1.157
_exptl_crystal_density_method 'not measured'
_exptl_crystal_description block
_exptl_crystal_F_000 520.00
_exptl_crystal_size_max 0.80
_exptl_crystal_size_mid 0.30
_exptl_crystal_size_min 0.30
_refine_diff_density_max 0.24
_refine_diff_density_min -0.26
_refine_ls_extinction_method none
_refine_ls_goodness_of_fit_ref 1.180
_refine_ls_hydrogen_treatment refall
_refine_ls_number_parameters 186
_refine_ls_number_reflns 1743
_refine_ls_R_factor_gt 0.0672
_refine_ls_shift/su_max 0.0000
_refine_ls_structure_factor_coef F
_refine_ls_weighting_details 'w = 1/[0.0010Fo^2^ + 3.0000\s(Fo^2^) + 0.5000]'
_refine_ls_weighting_scheme calc
_refine_ls_wR_factor_ref 0.0857
_reflns_number_gt 1731
_reflns_number_total 3189
_reflns_threshold_expression F^2^>2.0\s(F^2^)
_cod_data_source_file ol800862x-file004.cif
_cod_data_source_block '_nakata09'
_cod_original_formula_sum 'C17 H14 N2 '
_cod_database_code 1504714

loop_
_symmetry_equiv_pos_site_id
_symmetry_equiv_pos_as_xyz
1 +X,+Y,+Z
2 -X,1/2+Y,1/2-Z
3 -X,-Y,-Z
4 +X,1/2-Y,1/2+Z

loop_
_atom_site_label
_atom_site_type_symbol
_atom_site_fract_x
_atom_site_fract_y
_atom_site_fract_z
_atom_site_U_iso_or_equiv
_atom_site_adp_type
_atom_site_occupancy
_atom_site_symmetry_multiplicity
_atom_site_calc_flag
_atom_site_refinement_flags
N(1) N -0.0137(4) 0.14994(13) 0.0122(4) 0.0895(12) Uani 1.00 1 d .
N(2) N 0.3267(4) 0.22518(13) -0.2324(3) 0.0695(9) Uani 1.00 1 d .
C(1) C 0.6768(4) 0.03465(12) 0.2173(3) 0.0485(8) Uani 1.00 1 d .
C(2) C 0.8283(5) 0.02915(14) 0.1572(4) 0.0690(11) Uani 1.00 1 d .
C(3) C 0.9704(5) -0.01660(16) 0.1995(5) 0.0802(13) Uani 1.00 1 d .
C(4) C 0.9631(6) -0.05653(16) 0.3001(4) 0.0753(12) Uani 1.00 1 d .
C(5) C 0.8131(6) -0.05244(16) 0.3589(4) 0.0803(13) Uani 1.00 1 d .
C(6) C 0.6706(5) -0.00736(14) 0.3179(3) 0.0664(11) Uani 1.00 1 d .
C(7) C 0.6068(4) 0.12666(13) 0.3225(3) 0.0510(9) Uani 1.00 1 d .
C(8) C 0.7892(5) 0.15897(14) 0.3532(3) 0.0694(11) Uani 1.00 1 d .
C(9) C 0.8606(7) 0.19522(17) 0.4764(5) 0.1000(15) Uani 1.00 1 d .
C(10) C 0.7557(11) 0.1997(2) 0.5711(5) 0.124(2) Uani 1.00 1 d .
C(11) C 0.5770(10) 0.1680(2) 0.5431(5) 0.117(2) Uani 1.00 1 d .
C(12) C 0.4997(6) 0.13160(16) 0.4183(4) 0.0782(13) Uani 1.00 1 d .
C(13) C 0.5293(4) 0.08649(12) 0.1870(3) 0.0437(8) Uani 1.00 1 d .
C(14) C 0.4971(4) 0.11758(12) 0.0391(3) 0.0444(8) Uani 1.00 1 d .
C(15) C 0.3580(4) 0.17169(12) 0.0147(3) 0.0435(8) Uani 1.00 1 d .
C(16) C 0.1479(4) 0.15918(13) 0.0118(3) 0.0557(10) Uani 1.00 1 d .
C(17) C 0.3380(4) 0.20189(13) -0.1247(3) 0.0482(9) Uani 1.00 1 d .
H(1) H 0.8344 0.0569 0.0863 0.088 Uiso 1.00 1 c R
H(2) H 1.0720 -0.0202 0.1554 0.099 Uiso 1.00 1 c R
H(3) H 1.0641 -0.0867 0.3316 0.084 Uiso 1.00 1 c R
H(4) H 0.8058 -0.0809 0.4279 0.096 Uiso 1.00 1 c R
H(5) H 0.5650 -0.0051 0.3587 0.083 Uiso 1.00 1 c R
H(6) H 0.8613 0.1559 0.2866 0.076 Uiso 1.00 1 c R
H(7) H 0.9868 0.2166 0.4994 0.102 Uiso 1.00 1 c R
H(8) H 0.8044 0.2250 0.6555 0.128 Uiso 1.00 1 c R
H(9) H 0.5073 0.1720 0.6110 0.141 Uiso 1.00 1 c R
H(10) H 0.3750 0.1099 0.3992 0.098 Uiso 1.00 1 c R
H(11) H 0.3957 0.0723 0.1783 0.054 Uiso 1.00 1 c R
H(12) H 0.6310 0.1286 0.0411 0.054 Uiso 1.00 1 c R
H(13) H 0.4313 0.0921 -0.0433 0.054 Uiso 1.00 1 c R
H(14) H 0.4265 0.1968 0.0975 0.053 Uiso 1.00 1 c R

loop_
_atom_site_aniso_label
_atom_site_aniso_U_11
_atom_site_aniso_U_22
_atom_site_aniso_U_33
_atom_site_aniso_U_12
_atom_site_aniso_U_13
_atom_site_aniso_U_23
N(1) 0.0683(19) 0.079(2) 0.139(3) 0.0091(16) 0.060(2) 0.020(2)
N(2) 0.0800(19) 0.0720(19) 0.056(2) -0.0014(15) 0.0250(15) 0.0088(16)
C(1) 0.0527(16) 0.0417(16) 0.0478(19) -0.0034(13) 0.0156(13) -0.0017(14)
C(2) 0.073(2) 0.050(2) 0.096(3) 0.0098(16) 0.047(2) 0.0138(19)
C(3) 0.074(2) 0.061(2) 0.113(3) 0.0151(18) 0.044(2) 0.006(2)
C(4) 0.083(2) 0.054(2) 0.074(2) 0.0189(18) 0.014(2) 0.002(2)
C(5) 0.119(3) 0.060(2) 0.059(2) 0.020(2) 0.032(2) 0.0190(19)
C(6) 0.094(2) 0.059(2) 0.055(2) 0.0088(18) 0.0376(18) 0.0079(17)
C(7) 0.0696(19) 0.0445(17) 0.0385(18) 0.0123(14) 0.0202(14) 0.0044(14)
C(8) 0.082(2) 0.053(2) 0.056(2) -0.0045(17) 0.0066(16) -0.0025(18)
C(9) 0.131(3) 0.057(2) 0.066(3) 0.001(2) -0.013(2) -0.006(2)
C(10) 0.194(5) 0.075(3) 0.050(3) 0.058(3) -0.012(3) -0.018(2)
C(11) 0.186(5) 0.118(4) 0.049(3) 0.078(3) 0.046(3) 0.002(2)
C(12) 0.108(2) 0.085(2) 0.052(2) 0.030(2) 0.042(2) 0.003(2)
C(13) 0.0468(15) 0.0450(16) 0.0430(18) -0.0034(12) 0.0214(12) 0.0009(13)
C(14) 0.0452(15) 0.0505(16) 0.0387(17) 0.0008(12) 0.0174(12) -0.0009(13)
C(15) 0.0484(15) 0.0455(16) 0.0377(17) -0.0003(12) 0.0178(12) -0.0002(13)
C(16) 0.0563(18) 0.0483(18) 0.071(2) 0.0089(14) 0.0337(16) 0.0087(16)
C(17) 0.0496(17) 0.0491(18) 0.045(2) -0.0013(13) 0.0175(14) 0.0010(16)

loop_
_atom_type_symbol
_atom_type_description
_atom_type_scat_dispersion_real
_atom_type_scat_dispersion_imag
_atom_type_scat_source
C C 0.003 0.002
;
International Tables for Crystallography
(1992, Vol. C, Tables 4.2.6.8 and 6.1.1.4)
;
H H 0.000 0.000
;
International Tables for Crystallography
(1992, Vol. C, Table 6.1.1.4)
;
N N 0.006 0.003
;
International Tables for Crystallography
(1992, Vol. C, Tables 4.2.6.8 and 6.1.1.4)
;

loop_
_geom_angle_atom_site_label_1
_geom_angle_atom_site_label_2
_geom_angle_atom_site_label_3
_geom_angle
_geom_angle_publ_flag
C(2) C(1) C(6) 117.2(2) yes
C(2) C(1) C(13) 123.2(2) yes
C(6) C(1) C(13) 119.4(3) yes
C(1) C(2) C(3) 120.6(3) yes
C(2) C(3) C(4) 121.0(4) yes
C(3) C(4) C(5) 119.4(3) yes
C(4) C(5) C(6) 120.3(3) yes
C(1) C(6) C(5) 121.5(4) yes
C(8) C(7) C(12) 118.8(3) yes
C(8) C(7) C(13) 120.1(3) yes
C(12) C(7) C(13) 121.1(2) yes
C(7) C(8) C(9) 120.3(4) yes
C(8) C(9) C(10) 120.7(4) yes
C(9) C(10) C(11) 119.7(4) yes
C(10) C(11) C(12) 120.8(6) yes
C(7) C(12) C(11) 119.6(4) yes
C(1) C(13) C(7) 109.4(2) yes
C(1) C(13) C(14) 113.4(2) yes
C(7) C(13) C(14) 112.3(2) yes
C(13) C(14) C(15) 112.7(2) yes
C(14) C(15) C(16) 113.1(2) yes
C(14) C(15) C(17) 111.3(2) yes
C(16) C(15) C(17) 109.4(2) yes
N(1) C(16) C(15) 178.7(3) yes
N(2) C(17) C(15) 178.6(3) yes
C(1) C(2) H(1) 119.0(3) no
C(3) C(2) H(1) 120.4(4) no
C(2) C(3) H(2) 119.5(4) no
C(4) C(3) H(2) 119.4(4) no
C(3) C(4) H(3) 120.6(5) no
C(5) C(4) H(3) 120.0(5) no
C(4) C(5) H(4) 119.5(4) no
C(6) C(5) H(4) 120.2(5) no
C(1) C(6) H(5) 118.7(3) no
C(5) C(6) H(5) 119.8(4) no
C(7) C(8) H(6) 118.7(3) no
C(9) C(8) H(6) 121.0(4) no
C(8) C(9) H(7) 120.7(6) no
C(10) C(9) H(7) 118.5(5) no
C(9) C(10) H(8) 120.6(8) no
C(11) C(10) H(8) 119.7(9) no
C(10) C(11) H(9) 117.8(6) no
C(12) C(11) H(9) 121.4(6) no
C(7) C(12) H(10) 120.0(4) no
C(11) C(12) H(10) 120.4(5) no
C(1) C(13) H(11) 107.1(3) no
C(7) C(13) H(11) 107.3(3) no
C(14) C(13) H(11) 107.0(2) no
C(13) C(14) H(12) 108.4 no
C(13) C(14) H(13) 109.2 no
C(15) C(14) H(12) 108.9 no
C(15) C(14) H(13) 108.2 no
H(12) C(14) H(13) 109.5 no
C(14) C(15) H(14) 107.1 no
C(16) C(15) H(14) 107.8 no
C(17) C(15) H(14) 108.0 no

loop_
_geom_bond_atom_site_label_1
_geom_bond_atom_site_label_2
_geom_bond_distance
_geom_bond_publ_flag
N(1) C(16) 1.134(5) yes
N(2) C(17) 1.141(4) yes
C(1) C(2) 1.377(5) yes
C(1) C(6) 1.384(4) yes
C(1) C(13) 1.529(3) yes
C(2) C(3) 1.395(4) yes
C(3) C(4) 1.352(6) yes
C(4) C(5) 1.357(7) yes
C(5) C(6) 1.385(5) yes
C(7) C(8) 1.394(4) yes
C(7) C(12) 1.385(6) yes
C(7) C(13) 1.519(4) yes
C(8) C(9) 1.377(5) yes
C(9) C(10) 1.364(10) yes
C(10) C(11) 1.368(9) yes
C(11) C(12) 1.393(6) yes
C(13) C(14) 1.528(4) yes
C(14) C(15) 1.542(3) yes
C(15) C(16) 1.465(4) yes
C(15) C(17) 1.467(4) yes
C(2) H(1) 0.950(5) no
C(3) H(2) 0.950(6) no
C(4) H(3) 0.950(5) no
C(5) H(4) 0.950(5) no
C(6) H(5) 0.950(6) no
C(8) H(6) 0.950(6) no
C(9) H(7) 0.950(7) no
C(10) H(8) 0.950(7) no
C(11) H(9) 0.950(9) no
C(12) H(10) 0.950(5) no
C(13) H(11) 0.950(4) no
C(14) H(12) 0.950 no
C(14) H(13) 0.950 no
C(15) H(14) 0.950 no

loop_
_geom_contact_atom_site_label_1
_geom_contact_atom_site_label_2
_geom_contact_distance
_geom_contact_site_symmetry_2
N(1) C(2) 3.486(5) 1_455
N(1) C(14) 3.555(4) 1_455
N(2) C(9) 3.416(4) 1_454
N(2) C(11) 3.494(7) 1_554
N(2) C(11) 3.548(5) 4_554
N(2) C(15) 3.472(4) 4_554
N(2) C(16) 3.523(4) 4_554
C(2) N(1) 3.486(5) 1_655
C(9) N(2) 3.416(4) 1_656
C(10) C(17) 3.587(6) 4_555
C(11) N(2) 3.494(7) 1_556
C(11) N(2) 3.548(5) 4_555
C(11) C(17) 3.519(6) 4_555
C(14) N(1) 3.555(4) 1_655
C(15) N(2) 3.472(4) 4_555
C(16) N(2) 3.523(4) 4_555
C(17) C(10) 3.587(6) 4_554
C(17) C(11) 3.519(6) 4_554
N(1) H(1) 2.615(4) 1_455
N(1) H(2) 3.365(5) 3_655
N(1) H(3) 3.500(5) 3_655
N(1) H(6) 3.067(5) 1_455
N(1) H(7) 3.103(4) 4_454
N(1) H(12) 2.612 1_455
N(2) H(7) 2.736(4) 1_454
N(2) H(8) 3.332(8) 1_454
N(2) H(9) 2.599(7) 1_554
N(2) H(14) 2.697 4_554
C(1) H(13) 3.324 3_655
C(2) H(2) 3.327(6) 3_755
C(2) H(13) 3.289 3_655
C(3) H(2) 3.407(6) 3_755
C(3) H(13) 3.127 3_655
C(4) H(13) 2.994 3_655
C(5) H(10) 3.338(6) 3_656
C(5) H(13) 2.984 3_655
C(6) H(13) 3.142 3_655
C(7) H(3) 3.346(4) 3_756
C(8) H(3) 3.258(5) 3_756
C(8) H(4) 3.310(4) 3_756
C(8) H(8) 3.320(6) 4_554
C(9) H(3) 3.046(5) 3_756
C(9) H(4) 3.398(5) 3_756
C(9) H(8) 3.482(7) 4_554
C(10) H(3) 2.900(6) 3_756
C(10) H(14) 3.381 4_555
C(11) H(3) 2.972(7) 3_756
C(11) H(4) 3.417(8) 3_656
C(11) H(14) 3.410 4_555
C(12) H(3) 3.210(4) 3_756
C(12) H(4) 3.220(6) 3_656
C(16) H(1) 3.463(5) 1_455
C(16) H(3) 3.478(5) 3_655
C(16) H(7) 3.077(5) 4_454
C(17) H(7) 3.497(5) 1_454
C(17) H(8) 3.501(7) 1_454
C(17) H(9) 3.243(7) 1_554
H(1) N(1) 2.615(4) 1_655
H(1) C(16) 3.463(5) 1_655
H(1) H(2) 2.766(6) 3_755
H(2) N(1) 3.365(5) 3_655
H(2) C(2) 3.327(6) 3_755
H(2) C(3) 3.407(6) 3_755
H(2) H(1) 2.766(6) 3_755
H(2) H(2) 2.908(6) 3_755
H(2) H(5) 3.216(4) 1_655
H(2) H(11) 3.042(4) 1_655
H(3) N(1) 3.500(5) 3_655
H(3) C(7) 3.346(4) 3_756
H(3) C(8) 3.258(5) 3_756
H(3) C(9) 3.046(5) 3_756
H(3) C(10) 2.900(6) 3_756
H(3) C(11) 2.972(7) 3_756
H(3) C(12) 3.210(4) 3_756
H(3) C(16) 3.478(5) 3_655
H(3) H(7) 3.506(6) 3_756
H(3) H(8) 3.328(6) 3_756
H(3) H(9) 3.419(7) 3_756
H(3) H(13) 3.467 3_655
H(4) C(8) 3.310(4) 3_756
H(4) C(9) 3.398(5) 3_756
H(4) C(11) 3.417(8) 3_656
H(4) C(12) 3.220(6) 3_656
H(4) H(6) 3.309(4) 3_756
H(4) H(7) 3.419(5) 3_756
H(4) H(9) 2.940(7) 3_656
H(4) H(10) 2.517(6) 3_656
H(4) H(13) 3.417 3_655
H(5) H(2) 3.216(4) 1_455
H(5) H(5) 3.170(6) 3_656
H(5) H(10) 3.278(5) 3_656
H(6) N(1) 3.067(5) 1_655
H(6) H(4) 3.309(4) 3_756
H(6) H(8) 3.001(6) 4_554
H(6) H(10) 3.446(5) 1_655
H(7) N(1) 3.103(4) 4_655
H(7) N(2) 2.736(4) 1_656
H(7) C(16) 3.077(5) 4_655
H(7) C(17) 3.497(5) 1_656
H(7) H(3) 3.506(6) 3_756
H(7) H(4) 3.419(5) 3_756
H(7) H(8) 3.330(6) 4_554
H(7) H(9) 3.478(8) 1_655
H(7) H(14) 3.450 4_655
H(8) N(2) 3.332(8) 1_656
H(8) C(8) 3.320(6) 4_555
H(8) C(9) 3.482(7) 4_555
H(8) C(17) 3.501(7) 1_656
H(8) H(3) 3.328(6) 3_756
H(8) H(6) 3.001(6) 4_555
H(8) H(7) 3.330(6) 4_555
H(8) H(14) 3.044 4_555
H(9) N(2) 2.599(7) 1_556
H(9) C(17) 3.243(7) 1_556
H(9) H(3) 3.419(7) 3_756
H(9) H(4) 2.940(7) 3_656
H(9) H(7) 3.478(8) 1_455
H(9) H(14) 3.092 4_555
H(10) C(5) 3.338(6) 3_656
H(10) H(4) 2.517(6) 3_656
H(10) H(5) 3.278(5) 3_656
H(10) H(6) 3.446(5) 1_455
H(11) H(2) 3.042(4) 1_455
H(12) N(1) 2.612 1_655
H(13) C(1) 3.324 3_655
H(13) C(2) 3.289 3_655
H(13) C(3) 3.127 3_655
H(13) C(4) 2.994 3_655
H(13) C(5) 2.984 3_655
H(13) C(6) 3.142 3_655
H(13) H(3) 3.467 3_655
H(13) H(4) 3.417 3_655
H(14) N(2) 2.697 4_555
H(14) C(10) 3.381 4_554
H(14) C(11) 3.410 4_554
H(14) H(7) 3.450 4_454
H(14) H(8) 3.044 4_554
H(14) H(9) 3.092 4_554

loop_
_geom_torsion_atom_site_label_1
_geom_torsion_atom_site_label_2
_geom_torsion_atom_site_label_3
_geom_torsion_atom_site_label_4
_geom_torsion
C(2) C(1) C(6) C(5) 1.2(4)
C(6) C(1) C(2) C(3) -1.1(4)
C(2) C(1) C(13) C(7) -101.6(3)
C(2) C(1) C(13) C(14) 24.7(3)
C(13) C(1) C(2) C(3) 174.3(2)
C(6) C(1) C(13) C(7) 73.7(3)
C(6) C(1) C(13) C(14) -160.1(2)
C(13) C(1) C(6) C(5) -174.3(2)
C(1) C(2) C(3) C(4) -0.0(4)
C(2) C(3) C(4) C(5) 1.0(5)
C(3) C(4) C(5) C(6) -0.9(5)
C(4) C(5) C(6) C(1) -0.3(5)
C(8) C(7) C(12) C(11) -0.6(5)
C(12) C(7) C(8) C(9) -0.2(4)
C(8) C(7) C(13) C(1) 71.3(3)
C(8) C(7) C(13) C(14) -55.6(3)
C(13) C(7) C(8) C(9) -179.7(2)
C(12) C(7) C(13) C(1) -108.1(3)
C(12) C(7) C(13) C(14) 125.0(3)
C(13) C(7) C(12) C(11) 178.8(3)
C(7) C(8) C(9) C(10) 0.7(5)
C(8) C(9) C(10) C(11) -0.3(6)
C(9) C(10) C(11) C(12) -0.5(7)
C(10) C(11) C(12) C(7) 1.0(6)
C(1) C(13) C(14) C(15) -176.8(2)
C(7) C(13) C(14) C(15) -52.1(3)
C(13) C(14) C(15) C(16) -59.0(2)
C(13) C(14) C(15) C(17) 177.5(2)
C(14) C(15) C(16) N(1) 106(15)
C(14) C(15) C(17) N(2) -41(13)
C(16) C(15) C(17) N(2) -167(13)
C(17) C(15) C(16) N(1) -129(15)
